data_7704653
loop_
_publ_author_name
'Navr\'atil, Michal'
'Faria, Erica N.'
'Panahy, Geve'
'C\'isa\<rov\'a, Ivana'
'Goicoechea, Jose M.'
'\<St\<epni\<cka, Petr'

_publ_section_title
;
 Novel ferrocenyl functionalised phosphinecarboxamides: synthesis,
 characterisation and coordination.
;
_journal_issue 25
_journal_name_full 'Dalton transactions (Cambridge, England : 2003)'
_journal_page_first 8645
_journal_page_last 8651
_journal_paper_doi 10.1039/d0dt01908a
_journal_volume 49
_journal_year 2020
_chemical_formula_moiety 'C40 H46 Cl2 Fe2 N2 O2 P2 Ru2'
_chemical_formula_sum 'C40 H46 Cl2 Fe2 N2 O2 P2 Ru2'
_chemical_formula_weight 1033.47
_space_group_crystal_system triclinic
_space_group_IT_number 2
_space_group_name_Hall '-P 1'
_space_group_name_H-M_alt 'P -1'
_atom_sites_solution_hydrogens mixed
_atom_sites_solution_primary direct
_atom_sites_solution_secondary difmap
_audit_creation_method SHELXL-2017/1
_audit_update_record
;
2020-05-26 deposited with the CCDC.	2020-06-10 downloaded from the CCDC.
;
_cell_angle_alpha 78.737(2)
_cell_angle_beta 84.523(2)
_cell_angle_gamma 83.307(2)
_cell_formula_units_Z 1
_cell_length_a 7.6871(4)
_cell_length_b 11.1384(6)
_cell_length_c 11.9077(6)
_cell_measurement_reflns_used 9589
_cell_measurement_temperature 120(2)
_cell_measurement_theta_max 27.46
_cell_measurement_theta_min 2.31
_cell_volume 990.34(9)
_computing_cell_refinement 'SAINT V8.38A (Bruker AXS Inc., 2017)'
_computing_data_collection 'Bruker Instrument Service vV6.2.6'
_computing_data_reduction 'SAINT V8.38A (Bruker AXS Inc., 2017)'
_computing_molecular_graphics 'PLATON (Spek, 2017)'
_computing_publication_material 'PLATON (Spek, 2017)'
_computing_structure_refinement 'SHELXL-2017/1 (Sheldrick, 2017)'
_computing_structure_solution 'SHELXT 2014/5 (Sheldrick, 2014)'
_diffrn_ambient_temperature 120(2)
_diffrn_measured_fraction_theta_full 0.999
_diffrn_measured_fraction_theta_max 0.999
_diffrn_measurement_device_type 'Bruker D8 VENTURE Kappa Duo PHOTON 100 CMOS'
_diffrn_measurement_method '\f and \w scans'
_diffrn_radiation_monochromator 'Quazar Mo multilayer optic'
_diffrn_radiation_source 'I\mS micro-focus sealed tube'
_diffrn_radiation_type MoK\a
_diffrn_radiation_wavelength 0.71073
_diffrn_reflns_av_R_equivalents 0.0402
_diffrn_reflns_av_unetI/netI 0.0340
_diffrn_reflns_Laue_measured_fraction_full 0.999
_diffrn_reflns_Laue_measured_fraction_max 0.999
_diffrn_reflns_limit_h_max 9
_diffrn_reflns_limit_h_min -9
_diffrn_reflns_limit_k_max 14
_diffrn_reflns_limit_k_min -14
_diffrn_reflns_limit_l_max 15
_diffrn_reflns_limit_l_min -15
_diffrn_reflns_number 21236
_diffrn_reflns_point_group_measured_fraction_full 0.999
_diffrn_reflns_point_group_measured_fraction_max 0.999
_diffrn_reflns_theta_full 25.242
_diffrn_reflns_theta_max 27.517
_diffrn_reflns_theta_min 2.313
_exptl_absorpt_coefficient_mu 1.719
_exptl_absorpt_correction_T_max 0.94
_exptl_absorpt_correction_T_min 0.81
_exptl_absorpt_correction_type numerical
_exptl_absorpt_process_details 'SADABS-2016/2 - Bruker AXS'
_exptl_crystal_colour orange
_exptl_crystal_density_diffrn 1.733
_exptl_crystal_description prism
_exptl_crystal_F_000 520
_exptl_crystal_size_max 0.13
_exptl_crystal_size_mid 0.11
_exptl_crystal_size_min 0.04
_refine_diff_density_max 1.080
_refine_diff_density_min -0.621
_refine_diff_density_rms 0.096
_refine_ls_extinction_method none
_refine_ls_goodness_of_fit_ref 1.089
_refine_ls_hydrogen_treatment constr
_refine_ls_matrix_type full
_refine_ls_number_parameters 239
_refine_ls_number_reflns 4552
_refine_ls_number_restraints 6
_refine_ls_restrained_S_all 1.093
_refine_ls_R_factor_all 0.0412
_refine_ls_R_factor_gt 0.0292
_refine_ls_shift/su_max 0.000
_refine_ls_shift/su_mean 0.000
_refine_ls_structure_factor_coef Fsqd
_refine_ls_weighting_details 'w=1/[\s^2^(Fo^2^)+(0.0204P)^2^+1.3462P] where P=(Fo^2^+2Fc^2^)/3'
_refine_ls_weighting_scheme calc
_refine_ls_wR_factor_gt 0.0581
_refine_ls_wR_factor_ref 0.0612
_reflns_Friedel_coverage 0.000
_reflns_number_gt 3870
_reflns_number_total 4552
_reflns_threshold_expression 'I > 2\s(I)'
_cod_data_source_file d0dt01908a2.cif
_cod_data_source_block mn183
_cod_depositor_comments 'Adding full bibliography for 7704652--7704657.cif.'
_cod_database_code 7704653
_shelx_shelxl_version_number 2017/1
_shelx_space_group_comment
;
The symmetry employed for this shelxl refinement is uniquely defined
by the following loop, which should always be used as a source of
symmetry information in preference to the above space-group names.
They are only intended as comments.
;
_shelx_estimated_absorpt_t_min 0.807
_shelx_estimated_absorpt_t_max 0.934

loop_
_space_group_symop_operation_xyz
'x, y, z'
'-x, -y, -z'

loop_
_atom_site_label
_atom_site_type_symbol
_atom_site_fract_x
_atom_site_fract_y
_atom_site_fract_z
_atom_site_U_iso_or_equiv
_atom_site_adp_type
_atom_site_occupancy
_atom_site_site_symmetry_order
_atom_site_calc_flag
_atom_site_refinement_flags_posn
_atom_site_refinement_flags_adp
_atom_site_refinement_flags_occupancy
_atom_site_disorder_assembly
_atom_site_disorder_group
Ru1 Ru 0.03538(3) 0.59223(2) 0.35077(2) 0.01153(6) Uani 1 1 d . . . . .
Fe1 Fe 0.49223(5) 0.13128(4) 0.18396(3) 0.01486(9) Uani 1 1 d . . . . .
Cl1 Cl -0.09288(8) 0.43377(6) 0.28284(6) 0.02039(15) Uani 1 1 d . . . . .
P1 P 0.17167(8) 0.44778(6) 0.49256(6) 0.01201(14) Uani 1 1 d . . . . .
H1P H 0.308176 0.494213 0.526462 0.014 Uiso 1 1 d R U . . .
O1 O 0.4196(3) 0.25325(19) 0.50984(17) 0.0238(4) Uani 1 1 d . . . . .
N1 N 0.2606(3) 0.2798(2) 0.35317(19) 0.0160(5) Uani 1 1 d . . . . .
H1N H 0.168074 0.325763 0.322150 0.023(8) Uiso 1 1 d R . . . .
C1 C 0.3052(3) 0.3106(2) 0.4495(2) 0.0150(5) Uani 1 1 d . . . . .
C2 C 0.3115(3) 0.1678(2) 0.3152(2) 0.0154(5) Uani 1 1 d . . . . .
C3 C 0.2282(3) 0.1326(3) 0.2269(2) 0.0178(6) Uani 1 1 d . . . . .
H3 H 0.138733 0.180715 0.183354 0.021 Uiso 1 1 calc R U . . .
C4 C 0.3028(4) 0.0126(3) 0.2154(2) 0.0219(6) Uani 1 1 d . . . . .
H4 H 0.271022 -0.034288 0.163285 0.026 Uiso 1 1 calc R U . . .
C5 C 0.4326(4) -0.0251(3) 0.2950(2) 0.0212(6) Uani 1 1 d . . . . .
H5 H 0.502882 -0.101875 0.305598 0.025 Uiso 1 1 calc R U . . .
C6 C 0.4405(4) 0.0709(3) 0.3566(2) 0.0194(6) Uani 1 1 d . . . . .
H6 H 0.517527 0.070634 0.414518 0.023 Uiso 1 1 calc R U . . .
C7 C 0.6438(4) 0.2744(3) 0.1416(3) 0.0342(8) Uani 1 1 d . . . . .
H7 H 0.647121 0.338171 0.183726 0.041 Uiso 1 1 calc R U . . .
C8 C 0.5328(4) 0.2764(3) 0.0542(3) 0.0264(7) Uani 1 1 d . . . . .
H8 H 0.447268 0.341698 0.027166 0.032 Uiso 1 1 calc R U . . .
C9 C 0.5699(4) 0.1648(3) 0.0134(2) 0.0227(6) Uani 1 1 d . . . . .
H9 H 0.513712 0.141736 -0.045736 0.027 Uiso 1 1 calc R U . . .
C10 C 0.7059(4) 0.0932(3) 0.0761(3) 0.0288(7) Uani 1 1 d . . . . .
H10 H 0.757908 0.013997 0.065995 0.035 Uiso 1 1 calc R U . . .
C11 C 0.7503(4) 0.1603(4) 0.1561(3) 0.0366(9) Uani 1 1 d . . . . .
H11 H 0.836372 0.133839 0.210258 0.044 Uiso 1 1 calc R U . . .
C12 C 0.0078(4) 0.7196(3) 0.1753(2) 0.0248(7) Uani 1 1 d . U . . .
C13 C 0.1795(3) 0.6527(3) 0.1791(2) 0.0199(6) Uani 1 1 d . . . . .
H13 H 0.218227 0.604795 0.121986 0.024 Uiso 1 1 calc R U . . .
C14 C 0.2911(3) 0.6558(3) 0.2643(2) 0.0185(6) Uani 1 1 d . . . . .
C15 C 0.2262(4) 0.7218(3) 0.3532(2) 0.0201(6) Uani 1 1 d . . . . .
H15 H 0.297539 0.721862 0.414002 0.024 Uiso 1 1 calc R U . . .
C16 C 0.0560(4) 0.7875(3) 0.3523(3) 0.0246(7) Uani 1 1 d . . . . .
C17 C -0.0485(4) 0.7868(3) 0.2609(3) 0.0282(7) Uani 1 1 d . . . . .
H17 H -0.160082 0.833481 0.258093 0.034 Uiso 1 1 calc R U . . .
C18 C -0.1027(4) 0.7107(4) 0.0806(3) 0.0460(11) Uani 1 1 d . . . . .
H18A H -0.217295 0.757653 0.090531 0.069 Uiso 1 1 calc R U . . .
H18B H -0.119203 0.624281 0.083059 0.069 Uiso 1 1 calc R U . . .
H18C H -0.043811 0.744365 0.006391 0.069 Uiso 1 1 calc R U . . .
C19 C 0.4729(4) 0.5899(3) 0.2644(3) 0.0263(7) Uani 1 1 d . . . . .
H19A H 0.488993 0.539301 0.204773 0.039 Uiso 1 1 calc R U . . .
H19B H 0.488981 0.537041 0.339565 0.039 Uiso 1 1 calc R U . . .
H19C H 0.559445 0.650190 0.249021 0.039 Uiso 1 1 calc R U . . .
C20 C 0.0002(5) 0.8669(3) 0.4402(3) 0.0428(10) Uani 1 1 d . . . . .
H20A H 0.053397 0.944673 0.417636 0.064 Uiso 1 1 calc R U . . .
H20B H 0.038854 0.824226 0.515091 0.064 Uiso 1 1 calc R U . . .
H20C H -0.128003 0.883647 0.445481 0.064 Uiso 1 1 calc R U . . .

loop_
_atom_site_aniso_label
_atom_site_aniso_U_11
_atom_site_aniso_U_22
_atom_site_aniso_U_33
_atom_site_aniso_U_23
_atom_site_aniso_U_13
_atom_site_aniso_U_12
Ru1 0.00908(10) 0.01473(11) 0.00964(11) 0.00092(8) 0.00030(7) -0.00277(7)
Fe1 0.01234(18) 0.0193(2) 0.0129(2) -0.00291(16) 0.00270(15) -0.00473(15)
Cl1 0.0153(3) 0.0247(4) 0.0242(4) -0.0101(3) -0.0070(3) -0.0008(3)
P1 0.0095(3) 0.0154(3) 0.0109(3) -0.0007(3) -0.0006(2) -0.0033(2)
O1 0.0212(10) 0.0266(11) 0.0236(11) -0.0062(9) -0.0097(8) 0.0064(8)
N1 0.0136(11) 0.0195(12) 0.0134(11) -0.0025(9) -0.0012(9) 0.0035(9)
C1 0.0116(12) 0.0165(13) 0.0153(13) 0.0003(11) 0.0021(10) -0.0026(10)
C2 0.0131(12) 0.0198(14) 0.0117(13) -0.0012(11) 0.0032(10) -0.0016(10)
C3 0.0120(12) 0.0230(14) 0.0176(14) -0.0027(11) 0.0039(10) -0.0049(10)
C4 0.0238(15) 0.0247(15) 0.0188(15) -0.0077(12) 0.0092(12) -0.0124(12)
C5 0.0215(14) 0.0174(14) 0.0215(15) -0.0007(12) 0.0081(12) -0.0015(11)
C6 0.0185(14) 0.0223(15) 0.0140(13) 0.0021(11) 0.0029(11) -0.0002(11)
C7 0.0353(18) 0.041(2) 0.0314(18) -0.0148(15) 0.0137(15) -0.0263(16)
C8 0.0289(16) 0.0231(16) 0.0243(16) 0.0002(13) 0.0104(13) -0.0083(13)
C9 0.0235(15) 0.0292(16) 0.0150(14) -0.0039(12) 0.0079(11) -0.0094(12)
C10 0.0201(15) 0.0331(18) 0.0291(17) -0.0034(14) 0.0142(13) -0.0021(13)
C11 0.0142(15) 0.068(3) 0.0270(18) -0.0014(17) 0.0008(13) -0.0167(15)
C12 0.0162(13) 0.0343(16) 0.0175(14) 0.0146(12) -0.0024(11) -0.0079(12)
C13 0.0158(13) 0.0296(16) 0.0119(13) 0.0014(12) 0.0033(11) -0.0047(11)
C14 0.0133(13) 0.0206(14) 0.0177(14) 0.0070(11) 0.0022(11) -0.0064(11)
C15 0.0221(14) 0.0189(14) 0.0191(14) 0.0005(11) 0.0038(11) -0.0129(11)
C16 0.0252(15) 0.0154(14) 0.0299(17) 0.0003(12) 0.0129(13) -0.0079(12)
C17 0.0169(14) 0.0210(15) 0.0366(18) 0.0131(14) 0.0086(13) 0.0003(12)
C18 0.0241(17) 0.082(3) 0.0226(18) 0.0209(18) -0.0072(14) -0.0155(18)
C19 0.0137(13) 0.0306(17) 0.0306(17) 0.0026(14) 0.0001(12) -0.0019(12)
C20 0.052(2) 0.0218(17) 0.054(2) -0.0131(16) 0.0300(19) -0.0170(15)

loop_
_atom_type_symbol
_atom_type_description
_atom_type_scat_dispersion_real
_atom_type_scat_dispersion_imag
_atom_type_scat_source
C C 0.0033 0.0016 'International Tables Vol C Tables 4.2.6.8 and 6.1.1.4'
H H 0.0000 0.0000 'International Tables Vol C Tables 4.2.6.8 and 6.1.1.4'
Cl Cl 0.1484 0.1585 'International Tables Vol C Tables 4.2.6.8 and 6.1.1.4'
Fe Fe 0.3463 0.8444 'International Tables Vol C Tables 4.2.6.8 and 6.1.1.4'
N N 0.0061 0.0033 'International Tables Vol C Tables 4.2.6.8 and 6.1.1.4'
O O 0.0106 0.0060 'International Tables Vol C Tables 4.2.6.8 and 6.1.1.4'
P P 0.1023 0.0942 'International Tables Vol C Tables 4.2.6.8 and 6.1.1.4'
Ru Ru -1.2594 0.8363 'International Tables Vol C Tables 4.2.6.8 and 6.1.1.4'

loop_
_geom_angle_atom_site_label_1
_geom_angle_atom_site_label_2
_geom_angle_atom_site_label_3
_geom_angle
_geom_angle_site_symmetry_1
_geom_angle_site_symmetry_3
_geom_angle_publ_flag
C15 Ru1 C16 37.87(11) . . ?
C15 Ru1 C13 66.13(11) . . ?
C16 Ru1 C13 78.34(11) . . ?
C15 Ru1 C14 37.40(11) . . ?
C16 Ru1 C14 67.52(10) . . ?
C13 Ru1 C14 36.16(10) . . ?
C15 Ru1 C17 66.52(11) . . ?
C16 Ru1 C17 36.83(12) . . ?
C13 Ru1 C17 64.89(11) . . ?
C14 Ru1 C17 77.69(10) . . ?
C15 Ru1 C12 78.37(11) . . ?
C16 Ru1 C12 65.84(12) . . ?
C13 Ru1 C12 36.84(10) . . ?
C14 Ru1 C12 66.06(10) . . ?
C17 Ru1 C12 35.35(12) . . ?
C15 Ru1 P1 91.47(8) . . ?
C16 Ru1 P1 116.99(9) . . ?
C13 Ru1 P1 120.53(7) . . ?
C14 Ru1 P1 93.60(7) . . ?
C17 Ru1 P1 153.79(9) . . ?
C12 Ru1 P1 157.37(8) . . ?
C15 Ru1 P1 119.17(8) . 2_566 ?
C16 Ru1 P1 98.74(7) . 2_566 ?
C13 Ru1 P1 166.66(7) . 2_566 ?
C14 Ru1 P1 154.00(8) . 2_566 ?
C17 Ru1 P1 104.97(8) . 2_566 ?
C12 Ru1 P1 130.10(7) . 2_566 ?
P1 Ru1 P1 72.49(3) . 2_566 ?
C15 Ru1 Cl1 156.48(8) . . ?
C16 Ru1 Cl1 150.86(9) . . ?
C13 Ru1 Cl1 92.39(8) . . ?
C14 Ru1 Cl1 119.11(8) . . ?
C17 Ru1 Cl1 114.31(9) . . ?
C12 Ru1 Cl1 90.15(8) . . ?
P1 Ru1 Cl1 91.60(2) . . ?
P1 Ru1 Cl1 83.92(2) 2_566 . ?
C11 Fe1 C8 68.25(14) . . ?
C11 Fe1 C9 68.28(13) . . ?
C8 Fe1 C9 40.53(12) . . ?
C11 Fe1 C7 40.79(15) . . ?
C8 Fe1 C7 40.27(13) . . ?
C9 Fe1 C7 68.05(13) . . ?
C11 Fe1 C4 149.57(14) . . ?
C8 Fe1 C4 131.43(13) . . ?
C9 Fe1 C4 110.04(12) . . ?
C7 Fe1 C4 169.09(14) . . ?
C11 Fe1 C5 116.79(13) . . ?
C8 Fe1 C5 170.76(13) . . ?
C9 Fe1 C5 132.38(12) . . ?
C7 Fe1 C5 148.44(14) . . ?
C4 Fe1 C5 40.56(12) . . ?
C11 Fe1 C10 40.40(14) . . ?
C8 Fe1 C10 68.18(13) . . ?
C9 Fe1 C10 40.67(12) . . ?
C7 Fe1 C10 68.12(13) . . ?
C4 Fe1 C10 117.98(12) . . ?
C5 Fe1 C10 110.09(12) . . ?
C11 Fe1 C3 168.51(14) . . ?
C8 Fe1 C3 108.33(12) . . ?
C9 Fe1 C3 116.81(12) . . ?
C7 Fe1 C3 129.69(13) . . ?
C4 Fe1 C3 40.64(11) . . ?
C5 Fe1 C3 68.29(11) . . ?
C10 Fe1 C3 149.81(13) . . ?
C11 Fe1 C6 107.93(13) . . ?
C8 Fe1 C6 147.33(12) . . ?
C9 Fe1 C6 170.53(12) . . ?
C7 Fe1 C6 115.22(13) . . ?
C4 Fe1 C6 68.51(12) . . ?
C5 Fe1 C6 40.61(12) . . ?
C10 Fe1 C6 130.98(12) . . ?
C3 Fe1 C6 68.64(11) . . ?
C11 Fe1 C2 129.97(13) . . ?
C8 Fe1 C2 115.65(11) . . ?
C9 Fe1 C2 148.46(11) . . ?
C7 Fe1 C2 107.65(12) . . ?
C4 Fe1 C2 67.99(11) . . ?
C5 Fe1 C2 67.84(11) . . ?
C10 Fe1 C2 169.07(12) . . ?
C3 Fe1 C2 40.52(11) . . ?
C6 Fe1 C2 40.54(10) . . ?
C1 P1 Ru1 118.28(9) . . ?
C1 P1 Ru1 116.18(8) . 2_566 ?
Ru1 P1 Ru1 107.50(3) . 2_566 ?
C1 P1 H1P 95.2 . . ?
Ru1 P1 H1P 109.9 . . ?
Ru1 P1 H1P 108.8 2_566 . ?
C1 N1 C2 126.6(2) . . ?
C1 N1 H1N 114.6 . . ?
C2 N1 H1N 116.5 . . ?
O1 C1 N1 124.7(2) . . ?
O1 C1 P1 120.2(2) . . ?
N1 C1 P1 115.00(19) . . ?
N1 C2 C3 122.3(2) . . ?
N1 C2 C6 129.2(2) . . ?
C3 C2 C6 108.4(2) . . ?
N1 C2 Fe1 129.22(18) . . ?
C3 C2 Fe1 69.16(14) . . ?
C6 C2 Fe1 69.36(15) . . ?
C4 C3 C2 107.6(2) . . ?
C4 C3 Fe1 69.51(15) . . ?
C2 C3 Fe1 70.32(15) . . ?
C4 C3 H3 126.2 . . ?
C2 C3 H3 126.2 . . ?
Fe1 C3 H3 125.6 . . ?
C5 C4 C3 108.1(3) . . ?
C5 C4 Fe1 69.75(16) . . ?
C3 C4 Fe1 69.85(15) . . ?
C5 C4 H4 126.0 . . ?
C3 C4 H4 126.0 . . ?
Fe1 C4 H4 126.0 . . ?
C4 C5 C6 108.7(3) . . ?
C4 C5 Fe1 69.69(16) . . ?
C6 C5 Fe1 70.05(16) . . ?
C4 C5 H5 125.7 . . ?
C6 C5 H5 125.7 . . ?
Fe1 C5 H5 126.2 . . ?
C5 C6 C2 107.2(3) . . ?
C5 C6 Fe1 69.34(16) . . ?
C2 C6 Fe1 70.10(15) . . ?
C5 C6 H6 126.4 . . ?
C2 C6 H6 126.4 . . ?
Fe1 C6 H6 125.7 . . ?
C8 C7 C11 108.0(3) . . ?
C8 C7 Fe1 69.74(17) . . ?
C11 C7 Fe1 69.35(18) . . ?
C8 C7 H7 126.0 . . ?
C11 C7 H7 126.0 . . ?
Fe1 C7 H7 126.5 . . ?
C7 C8 C9 108.3(3) . . ?
C7 C8 Fe1 69.98(18) . . ?
C9 C8 Fe1 69.74(17) . . ?
C7 C8 H8 125.9 . . ?
C9 C8 H8 125.9 . . ?
Fe1 C8 H8 126.0 . . ?
C8 C9 C10 107.9(3) . . ?
C8 C9 Fe1 69.74(16) . . ?
C10 C9 Fe1 69.93(17) . . ?
C8 C9 H9 126.1 . . ?
C10 C9 H9 126.1 . . ?
Fe1 C9 H9 125.9 . . ?
C11 C10 C9 107.8(3) . . ?
C11 C10 Fe1 69.39(17) . . ?
C9 C10 Fe1 69.40(16) . . ?
C11 C10 H10 126.1 . . ?
C9 C10 H10 126.1 . . ?
Fe1 C10 H10 126.7 . . ?
C10 C11 C7 108.0(3) . . ?
C10 C11 Fe1 70.21(17) . . ?
C7 C11 Fe1 69.87(17) . . ?
C10 C11 H11 126.0 . . ?
C7 C11 H11 126.0 . . ?
Fe1 C11 H11 125.5 . . ?
C17 C12 C13 118.2(3) . . ?
C17 C12 C18 123.4(3) . . ?
C13 C12 C18 118.3(3) . . ?
C17 C12 Ru1 71.25(16) . . ?
C13 C12 Ru1 69.75(15) . . ?
C18 C12 Ru1 129.2(2) . . ?
C14 C13 C12 122.1(3) . . ?
C14 C13 Ru1 72.07(15) . . ?
C12 C13 Ru1 73.41(15) . . ?
C14 C13 H13 119.0 . . ?
C12 C13 H13 119.0 . . ?
Ru1 C13 H13 127.8 . . ?
C13 C14 C15 118.0(3) . . ?
C13 C14 C19 121.5(3) . . ?
C15 C14 C19 120.5(3) . . ?
C13 C14 Ru1 71.76(15) . . ?
C15 C14 Ru1 68.47(15) . . ?
C19 C14 Ru1 130.20(19) . . ?
C16 C15 C14 121.0(3) . . ?
C16 C15 Ru1 71.96(16) . . ?
C14 C15 Ru1 74.13(16) . . ?
C16 C15 H15 119.5 . . ?
C14 C15 H15 119.5 . . ?
Ru1 C15 H15 126.3 . . ?
C17 C16 C15 118.8(3) . . ?
C17 C16 C20 121.5(3) . . ?
C15 C16 C20 119.3(3) . . ?
C17 C16 Ru1 74.19(18) . . ?
C15 C16 Ru1 70.17(16) . . ?
C20 C16 Ru1 132.8(2) . . ?
C12 C17 C16 121.7(3) . . ?
C12 C17 Ru1 73.40(17) . . ?
C16 C17 Ru1 68.98(16) . . ?
C12 C17 H17 119.1 . . ?
C16 C17 H17 119.1 . . ?
Ru1 C17 H17 131.4 . . ?
C12 C18 H18A 109.5 . . ?
C12 C18 H18B 109.5 . . ?
H18A C18 H18B 109.5 . . ?
C12 C18 H18C 109.5 . . ?
H18A C18 H18C 109.5 . . ?
H18B C18 H18C 109.5 . . ?
C14 C19 H19A 109.5 . . ?
C14 C19 H19B 109.5 . . ?
H19A C19 H19B 109.5 . . ?
C14 C19 H19C 109.5 . . ?
H19A C19 H19C 109.5 . . ?
H19B C19 H19C 109.5 . . ?
C16 C20 H20A 109.5 . . ?
C16 C20 H20B 109.5 . . ?
H20A C20 H20B 109.5 . . ?
C16 C20 H20C 109.5 . . ?
H20A C20 H20C 109.5 . . ?
H20B C20 H20C 109.5 . . ?

loop_
_geom_bond_atom_site_label_1
_geom_bond_atom_site_label_2
_geom_bond_distance
_geom_bond_site_symmetry_2
_geom_bond_publ_flag
Ru1 C15 2.179(3) . ?
Ru1 C16 2.203(3) . ?
Ru1 C13 2.250(3) . ?
Ru1 C14 2.254(3) . ?
Ru1 C17 2.271(3) . ?
Ru1 C12 2.298(3) . ?
Ru1 P1 2.3282(7) . ?
Ru1 P1 2.3422(7) 2_566 ?
Ru1 Cl1 2.4202(7) . ?
Fe1 C11 2.033(3) . ?
Fe1 C8 2.036(3) . ?
Fe1 C9 2.036(3) . ?
Fe1 C7 2.039(3) . ?
Fe1 C4 2.040(3) . ?
Fe1 C5 2.040(3) . ?
Fe1 C10 2.043(3) . ?
Fe1 C3 2.044(3) . ?
Fe1 C6 2.050(3) . ?
Fe1 C2 2.060(3) . ?
P1 C1 1.868(3) . ?
P1 H1P 1.3492 . ?
O1 C1 1.228(3) . ?
N1 C1 1.345(4) . ?
N1 C2 1.409(3) . ?
N1 H1N 0.8924 . ?
C2 C3 1.421(4) . ?
C2 C6 1.424(4) . ?
C3 C4 1.418(4) . ?
C3 H3 0.9500 . ?
C4 C5 1.414(4) . ?
C4 H4 0.9500 . ?
C5 C6 1.419(4) . ?
C5 H5 0.9500 . ?
C6 H6 0.9500 . ?
C7 C8 1.403(5) . ?
C7 C11 1.419(5) . ?
C7 H7 0.9500 . ?
C8 C9 1.410(4) . ?
C8 H8 0.9500 . ?
C9 C10 1.418(4) . ?
C9 H9 0.9500 . ?
C10 C11 1.408(5) . ?
C10 H10 0.9500 . ?
C11 H11 0.9500 . ?
C12 C17 1.388(5) . ?
C12 C13 1.438(4) . ?
C12 C18 1.499(4) . ?
C13 C14 1.398(4) . ?
C13 H13 0.9500 . ?
C14 C15 1.423(4) . ?
C14 C19 1.501(4) . ?
C15 C16 1.422(4) . ?
C15 H15 0.9500 . ?
C16 C17 1.415(5) . ?
C16 C20 1.500(4) . ?
C17 H17 0.9500 . ?
C18 H18A 0.9800 . ?
C18 H18B 0.9800 . ?
C18 H18C 0.9800 . ?
C19 H19A 0.9800 . ?
C19 H19B 0.9800 . ?
C19 H19C 0.9800 . ?
C20 H20A 0.9800 . ?
C20 H20B 0.9800 . ?
C20 H20C 0.9800 . ?
